data_7105804
loop_
_publ_author_name
'Manuel Alcarazo'
'Karin Radkowski'
'Richard Goddard'
'Alois Furstner'

_publ_section_title
;
 Metal complexes with carbene ligands stabilized by lateral enamines
;
_journal_name_full Chem.Commun.
_journal_page_first 776
_journal_paper_doi 10.1039/c0cc03128c
_journal_volume 47
_journal_year 2011
_chemical_compound_source 'acetonitrile, diethylether'
_chemical_formula_moiety 'C11 H13 Cl N 1+, B F4 1-'
_chemical_formula_sum 'C11 H13 B Cl F4 N'
_chemical_formula_weight 281.48
_chemical_name_systematic
;
3-phenyl-3-chloro-prop-2-enyliden-1-yl-dimethylammonium tetrafluoroborate
;
_space_group_IT_number 14
_symmetry_cell_setting monoclinic
_symmetry_Int_Tables_number 14
_symmetry_space_group_name_Hall '-P 2ybc'
_symmetry_space_group_name_H-M 'P 1 21/c 1'
_atom_sites_solution_hydrogens geom
_atom_sites_solution_primary direct
_atom_sites_solution_secondary difmap
_audit_block_code AVM-AB-403-01
_audit_creation_date 2010-07-13
_cell_angle_alpha 90.00
_cell_angle_beta 98.289(2)
_cell_angle_gamma 90.00
_cell_formula_units_Z 4
_cell_length_a 6.8239(4)
_cell_length_b 10.3513(5)
_cell_length_c 18.4709(9)
_cell_measurement_reflns_used 7718
_cell_measurement_temperature 200
_cell_measurement_theta_max 68.49
_cell_measurement_theta_min 4.84
_cell_volume 1291.09(12)
_computing_cell_refinement 'SAINT software (Bruker AXS, 2004)'
_computing_data_collection 'PROTEUM2 (Bruker AXS, 2008)'
_computing_data_reduction 'SAINT software (Bruker AXS, 2004)'
_computing_molecular_graphics 'DIAMOND (Crystal Impact GbR, 2005)'
_computing_structure_refinement 'SHELXL-97 (G. M. Sheldrick, 2008)'
_computing_structure_solution 'SHELXS-97 (G. M. Sheldrick, 2008)'
_diffrn_ambient_temperature 200
_diffrn_detector_area_resol_mean 66.67
_diffrn_measured_fraction_theta_full 0.990
_diffrn_measured_fraction_theta_max 0.990
_diffrn_measurement_device_type 'Bruker AXS X8 Proteum'
_diffrn_measurement_method 'CCD \f- and \w-scans'
_diffrn_radiation_monochromator 'focusing multilayer optic'
_diffrn_radiation_source '0.2 x 2mm^2^ focus rotating anode'
_diffrn_radiation_type Cu-K\a
_diffrn_radiation_wavelength 1.54178
_diffrn_reflns_av_R_equivalents 0.0549
_diffrn_reflns_av_sigmaI/netI 0.0457
_diffrn_reflns_limit_h_max 8
_diffrn_reflns_limit_h_min -8
_diffrn_reflns_limit_k_max 12
_diffrn_reflns_limit_k_min -12
_diffrn_reflns_limit_l_max 22
_diffrn_reflns_limit_l_min -22
_diffrn_reflns_number 28914
_diffrn_reflns_theta_full 69.18
_diffrn_reflns_theta_max 69.18
_diffrn_reflns_theta_min 4.84
_exptl_absorpt_coefficient_mu 2.926
_exptl_absorpt_correction_T_max 0.75043
_exptl_absorpt_correction_T_min 0.36356
_exptl_absorpt_correction_type gaussian
_exptl_absorpt_process_details 'SADABS (Bruker AXS, 2008)'
_exptl_crystal_colour pale-yellow
_exptl_crystal_density_diffrn 1.448
_exptl_crystal_description plate
_exptl_crystal_F_000 576
_exptl_crystal_size_max 0.45
_exptl_crystal_size_mid 0.15
_exptl_crystal_size_min 0.11
_refine_diff_density_max 0.164
_refine_diff_density_min -0.263
_refine_diff_density_rms 0.060
_refine_ls_extinction_method none
_refine_ls_goodness_of_fit_ref 1.062
_refine_ls_hydrogen_treatment constr
_refine_ls_matrix_type full
_refine_ls_number_parameters 273
_refine_ls_number_reflns 2381
_refine_ls_number_restraints 0
_refine_ls_restrained_S_all 1.062
_refine_ls_R_factor_all 0.0515
_refine_ls_R_factor_gt 0.0447
_refine_ls_shift/su_max 0.000
_refine_ls_shift/su_mean 0.000
_refine_ls_structure_factor_coef Fsqd
_refine_ls_weighting_details 'calc w=1/[\s^2^(Fo^2^)+(0.0523P)^2^+0.5195P] where P=(Fo^2^+2Fc^2^)/3'
_refine_ls_weighting_scheme calc
_refine_ls_wR_factor_gt 0.1211
_refine_ls_wR_factor_ref 0.1270
_reflns_number_gt 2059
_reflns_number_total 2381
_reflns_threshold_expression >2sigma(I)
_cod_data_source_file C0CC03128C.TXT
_cod_data_source_block 12
_cod_original_cell_volume 1291.08(12)
_cod_original_sg_symbol_Hall -p2ybc
_cod_database_code 7105804

loop_
_symmetry_equiv_pos_as_xyz
'x, y, z'
'-x, y+1/2, -z+1/2'
'-x, -y, -z'
'x, -y-1/2, z-1/2'

loop_
_atom_site_label
_atom_site_type_symbol
_atom_site_fract_x
_atom_site_fract_y
_atom_site_fract_z
_atom_site_U_iso_or_equiv
_atom_site_adp_type
_atom_site_occupancy
_atom_site_symmetry_multiplicity
_atom_site_calc_flag
_atom_site_refinement_flags
_atom_site_disorder_assembly
_atom_site_disorder_group
C1 C 0.7751(3) 0.4799(2) 0.56129(10) 0.0452(5) Uani 1 1 d . . .
C2 C 0.7780(3) 0.3494(2) 0.56070(10) 0.0470(5) Uani 1 1 d . . .
H2 H 0.7649 0.3074 0.5158 0.056 Uiso 1 1 calc R . .
C3 C 0.8001(3) 0.2733(2) 0.62530(11) 0.0497(5) Uani 1 1 d . . .
H3 H 0.8123 0.3170 0.6697 0.060 Uiso 1 1 calc R . .
C4 C 0.8260(5) 0.0793(3) 0.69794(14) 0.0766(7) Uani 1 1 d . . .
H4A H 0.8334 0.1405 0.7373 0.115 Uiso 1 1 calc R . .
H4B H 0.9447 0.0283 0.7033 0.115 Uiso 1 1 calc R . .
H4C H 0.7137 0.0238 0.6991 0.115 Uiso 1 1 calc R . .
C5 C 0.7884(5) 0.0649(2) 0.56380(14) 0.0736(7) Uani 1 1 d . . .
H5A H 0.6624 0.0219 0.5577 0.110 Uiso 1 1 calc R . .
H5B H 0.8925 0.0018 0.5704 0.110 Uiso 1 1 calc R . .
H5C H 0.7995 0.1158 0.5211 0.110 Uiso 1 1 calc R . .
C6 C 0.7476(3) 0.56173(19) 0.49570(10) 0.0445(5) Uani 1 1 d . . .
C7 C 0.7546(3) 0.6962(2) 0.50040(12) 0.0562(5) Uani 1 1 d . . .
H7 H 0.7793 0.7358 0.5460 0.067 Uiso 1 1 calc R . .
C8 C 0.7250(3) 0.7711(2) 0.43795(13) 0.0635(6) Uani 1 1 d . . .
H8 H 0.7310 0.8606 0.4420 0.076 Uiso 1 1 calc R . .
C9 C 0.6871(3) 0.7154(2) 0.37002(13) 0.0593(6) Uani 1 1 d . . .
H9 H 0.6672 0.7667 0.3282 0.071 Uiso 1 1 calc R . .
C10 C 0.6788(3) 0.5828(2) 0.36436(11) 0.0569(6) Uani 1 1 d . . .
H10 H 0.6525 0.5444 0.3185 0.068 Uiso 1 1 calc R . .
C11 C 0.7093(3) 0.5062(2) 0.42632(11) 0.0493(5) Uani 1 1 d . . .
H11 H 0.7043 0.4167 0.4217 0.059 Uiso 1 1 calc R . .
B1 B 0.6868(4) 0.3601(3) 0.84548(15) 0.0597(7) Uani 1 1 d . . .
Cl3 Cl 0.80446(9) 0.56006(6) 0.64395(3) 0.0653(2) Uani 1 1 d . . .
F1A F 0.564(4) 0.414(4) 0.8792(15) 0.213(19) Uani 0.25 1 d P A 1
F2A F 0.596(6) 0.257(3) 0.809(2) 0.086(6) Uani 0.25 1 d P A 1
F3A F 0.736(4) 0.429(3) 0.7938(11) 0.155(8) Uani 0.25 1 d P A 1
F4A F 0.857(4) 0.358(3) 0.8946(18) 0.143(10) Uani 0.25 1 d P B 1
F1B F 0.860(3) 0.3381(17) 0.8025(11) 0.110(4) Uani 0.25 1 d P C 2
F2B F 0.635(4) 0.4876(19) 0.8308(13) 0.091(7) Uani 0.25 1 d P D 2
F3B F 0.536(6) 0.283(5) 0.818(2) 0.159(12) Uani 0.25 1 d P A 2
F4B F 0.741(6) 0.342(3) 0.9077(9) 0.138(11) Uani 0.25 1 d P A 2
F1C F 0.546(3) 0.374(4) 0.9023(10) 0.116(7) Uani 0.25 1 d P E 3
F2C F 0.709(5) 0.4864(19) 0.8486(18) 0.139(11) Uani 0.25 1 d P A 3
F3C F 0.589(5) 0.310(3) 0.7865(11) 0.096(6) Uani 0.25 1 d P A 3
F4C F 0.870(3) 0.313(3) 0.8640(17) 0.124(8) Uani 0.25 1 d P A 3
F1D F 0.580(5) 0.3203(16) 0.8927(13) 0.123(10) Uani 0.25 1 d P A 4
F2D F 0.687(4) 0.282(3) 0.7903(16) 0.121(8) Uani 0.25 1 d P A 4
F3D F 0.682(3) 0.4732(15) 0.8137(9) 0.067(3) Uani 0.25 1 d P A 4
F4D F 0.819(6) 0.306(3) 0.8972(17) 0.107(9) Uani 0.25 1 d P A 4
N3 N 0.8047(3) 0.14857(18) 0.62775(9) 0.0538(5) Uani 1 1 d . . .

loop_
_atom_site_aniso_label
_atom_site_aniso_U_11
_atom_site_aniso_U_22
_atom_site_aniso_U_33
_atom_site_aniso_U_23
_atom_site_aniso_U_13
_atom_site_aniso_U_12
C1 0.0325(9) 0.0629(12) 0.0397(10) -0.0063(8) 0.0034(7) -0.0003(8)
C2 0.0409(10) 0.0602(13) 0.0395(10) -0.0043(8) 0.0045(8) 0.0003(8)
C3 0.0409(10) 0.0665(14) 0.0408(10) -0.0040(9) 0.0031(8) 0.0027(9)
C4 0.096(2) 0.0822(18) 0.0503(13) 0.0178(12) 0.0068(13) 0.0090(15)
C5 0.104(2) 0.0612(15) 0.0545(14) -0.0030(11) 0.0069(13) -0.0004(13)
C6 0.0322(9) 0.0545(12) 0.0471(11) -0.0047(8) 0.0068(8) 0.0002(8)
C7 0.0538(12) 0.0571(13) 0.0564(13) -0.0081(10) 0.0037(9) -0.0048(9)
C8 0.0600(14) 0.0565(13) 0.0738(16) 0.0035(11) 0.0093(11) -0.0036(10)
C9 0.0508(12) 0.0695(15) 0.0594(13) 0.0128(11) 0.0146(10) 0.0041(10)
C10 0.0549(13) 0.0735(16) 0.0441(11) -0.0018(10) 0.0131(9) 0.0080(10)
C11 0.0482(11) 0.0558(12) 0.0448(11) -0.0041(9) 0.0100(8) 0.0038(9)
B1 0.0765(18) 0.0496(15) 0.0508(16) 0.0002(12) 0.0013(13) 0.0034(13)
Cl3 0.0783(4) 0.0719(4) 0.0429(3) -0.0153(2) -0.0006(2) -0.0016(3)
F1A 0.152(16) 0.35(5) 0.15(3) -0.11(3) 0.076(16) 0.07(3)
F2A 0.123(16) 0.067(7) 0.068(10) -0.024(7) 0.014(10) -0.016(8)
F3A 0.180(19) 0.21(3) 0.083(10) 0.064(13) 0.051(10) -0.03(2)
F4A 0.058(7) 0.29(3) 0.075(11) -0.025(17) -0.018(7) 0.020(14)
F1B 0.136(11) 0.103(8) 0.100(9) -0.023(6) 0.052(8) -0.012(8)
F2B 0.156(16) 0.063(7) 0.065(13) 0.002(7) 0.058(10) 0.057(8)
F3B 0.16(2) 0.18(3) 0.13(3) -0.014(17) -0.003(15) -0.104(19)
F4B 0.26(4) 0.109(15) 0.040(5) 0.014(7) -0.003(14) -0.01(2)
F1C 0.077(7) 0.23(2) 0.043(5) -0.031(9) 0.028(6) -0.014(10)
F2C 0.22(3) 0.033(6) 0.16(2) -0.027(10) 0.007(17) -0.012(10)
F3C 0.133(19) 0.12(2) 0.033(6) -0.027(8) -0.005(7) 0.005(12)
F4C 0.062(6) 0.126(11) 0.18(2) -0.01(2) -0.002(14) 0.036(6)
F1D 0.19(2) 0.098(8) 0.100(15) -0.005(8) 0.095(15) -0.048(11)
F2D 0.20(3) 0.086(11) 0.085(9) -0.040(7) 0.064(15) 0.015(15)
F3D 0.113(12) 0.050(8) 0.048(9) 0.000(5) 0.049(7) 0.020(6)
F4D 0.14(2) 0.107(14) 0.065(12) 0.025(9) -0.003(11) 0.069(14)
N3 0.0526(10) 0.0655(12) 0.0425(9) 0.0046(8) 0.0037(7) 0.0044(8)

loop_
_atom_type_symbol
_atom_type_description
_atom_type_scat_dispersion_real
_atom_type_scat_dispersion_imag
_atom_type_scat_source
C C 0.0181 0.0091 'International Tables Vol C Tables 4.2.6.8 and 6.1.1.4'
H H 0.0000 0.0000 'International Tables Vol C Tables 4.2.6.8 and 6.1.1.4'
B B 0.0090 0.0039 'International Tables Vol C Tables 4.2.6.8 and 6.1.1.4'
Cl Cl 0.3639 0.7018 'International Tables Vol C Tables 4.2.6.8 and 6.1.1.4'
F F 0.0727 0.0534 'International Tables Vol C Tables 4.2.6.8 and 6.1.1.4'
N N 0.0311 0.0180 'International Tables Vol C Tables 4.2.6.8 and 6.1.1.4'

loop_
_exptl_crystal_face_index_h
_exptl_crystal_face_index_k
_exptl_crystal_face_index_l
_exptl_crystal_face_perp_dist
0.00 -1.00 0.00 0.071
0.00 1.00 0.00 0.083
2.00 -1.00 -2.00 0.230
-2.00 1.00 2.00 0.223
0.00 0.00 -1.00 0.012
0.00 0.00 1.00 0.095

loop_
_geom_angle_atom_site_label_1
_geom_angle_atom_site_label_2
_geom_angle_atom_site_label_3
_geom_angle
_geom_angle_site_symmetry_1
_geom_angle_site_symmetry_3
_geom_angle_publ_flag
C2 C1 C6 124.79(17) . . y
C2 C1 Cl3 119.24(15) . . y
C6 C1 Cl3 115.97(15) . . y
C1 C2 C3 123.25(18) . . y
N3 C3 C2 125.68(19) . . y
C11 C6 C7 117.97(19) . . y
C11 C6 C1 120.34(18) . . y
C7 C6 C1 121.68(18) . . y
C8 C7 C6 120.6(2) . . y
C9 C8 C7 121.0(2) . . y
C8 C9 C10 119.2(2) . . y
C9 C10 C11 120.6(2) . . y
C10 C11 C6 120.6(2) . . y
F1A B1 F3A 113.4(19) . . y
F1D B1 F2D 113.6(17) . . y
F1D B1 F3D 127.8(13) . . y
F2D B1 F3D 101.8(19) . . y
F3C B1 F2C 118.2(18) . . y
F3C B1 F4C 114.7(19) . . y
F2C B1 F4C 105(2) . . y
F1D B1 F4D 77(2) . . y
F2D B1 F4D 103(2) . . y
F3D B1 F4D 132(2) . . y
F4B B1 F3B 113(3) . . y
F1A B1 F2A 108(2) . . y
F3A B1 F2A 103(2) . . y
C3 N3 C5 124.58(18) . . y
C3 N3 C4 121.13(19) . . y
C5 N3 C4 114.3(2) . . y

loop_
_geom_bond_atom_site_label_1
_geom_bond_atom_site_label_2
_geom_bond_distance
_geom_bond_site_symmetry_2
_geom_bond_publ_flag
C1 C2 1.351(3) . y
C1 C6 1.468(3) . y
C1 Cl3 1.7238(19) . y
C2 C3 1.420(3) . y
C3 N3 1.292(3) . y
C4 N3 1.470(3) . y
C5 N3 1.456(3) . y
C6 C11 1.395(3) . y
C6 C7 1.395(3) . y
C7 C8 1.380(3) . y
C8 C9 1.371(3) . y
C9 C10 1.378(3) . y
C10 C11 1.383(3) . y
B1 F4B 1.170(16) . y
B1 F1A 1.25(2) . y
B1 F3A 1.274(14) . y
B1 F1D 1.282(15) . y
B1 F2D 1.298(15) . y
B1 F3C 1.299(16) . y
B1 F3D 1.308(17) . y
B1 F2C 1.317(19) . y
B1 F4C 1.339(17) . y
B1 F4D 1.34(2) . y
B1 F3B 1.34(3) . y
B1 F2A 1.36(2) . y
F1D F4D 1.63(5) . y
